data_1546553
loop_
_publ_author_name
'Sindhusha, S.'
'Padma, C. M.'
'Gunasekaran, B.'

_publ_section_title
;
 Creatininium phosphite
;
_journal_coeditor_code BT4053
_journal_issue 7
_journal_name_full IUCrData
_journal_page_first x171043
_journal_paper_doi 10.1107/S2414314617010434
_journal_volume 2
_journal_year 2017
_chemical_formula_iupac 'C4 H8 N3 O +, H2 O3 P -'
_chemical_formula_moiety 'C4 H8 N3 O +, H2 O3 P -'
_chemical_formula_sum 'C4 H10 N3 O4 P'
_chemical_formula_weight 195.12
_chemical_name_common 'Creatininium phosphite'
_chemical_name_systematic
;
2-Amino-1-methyl-4-oxo-4,5-dihydro-1<i>H</i>-imidazol-3-ium phosphite
;
_space_group_IT_number 14
_symmetry_cell_setting monoclinic
_symmetry_space_group_name_Hall '-P 2ybc'
_symmetry_space_group_name_H-M 'P 1 21/c 1'
_atom_sites_solution_hydrogens geom
_atom_sites_solution_primary direct
_atom_sites_solution_secondary difmap
_audit_creation_method SHELXL97
_cell_angle_alpha 90.00
_cell_angle_beta 99.539(4)
_cell_angle_gamma 90.00
_cell_formula_units_Z 4
_cell_length_a 8.8083(11)
_cell_length_b 6.6316(9)
_cell_length_c 15.068(2)
_cell_measurement_reflns_used 2806
_cell_measurement_temperature 296(2)
_cell_measurement_theta_max 31.33
_cell_measurement_theta_min 2.74
_cell_volume 868.0(2)
_computing_cell_refinement
;
SAINT (Bruker, 2008)
;
_computing_data_collection
;
APEX2 (Bruker, 2008)
;
_computing_data_reduction
;
SAINT (Bruker, 2008)
;
_computing_molecular_graphics
;
PLATON (Spek, 2009)
;
_computing_publication_material
;
SHELXL97 (Sheldrick, 2008)
;
_computing_structure_refinement
;
SHELXL97 (Sheldrick, 2008)
;
_computing_structure_solution
;
SHELXS97 (Sheldrick, 2008)
;
_diffrn_ambient_temperature 296(2)
_diffrn_detector_area_resol_mean 0
_diffrn_measured_fraction_theta_full 0.985
_diffrn_measured_fraction_theta_max 0.985
_diffrn_measurement_device_type 'Bruker APEXII CCD'
_diffrn_measurement_method '\w and \f'
_diffrn_radiation_monochromator graphite
_diffrn_radiation_source 'fine-focus sealed tube'
_diffrn_radiation_type MoK\a
_diffrn_radiation_wavelength 0.71073
_diffrn_reflns_av_R_equivalents 0.0577
_diffrn_reflns_av_sigmaI/netI 0.0492
_diffrn_reflns_limit_h_max 12
_diffrn_reflns_limit_h_min -12
_diffrn_reflns_limit_k_max 9
_diffrn_reflns_limit_k_min -9
_diffrn_reflns_limit_l_max 22
_diffrn_reflns_limit_l_min -21
_diffrn_reflns_number 17033
_diffrn_reflns_theta_full 31.33
_diffrn_reflns_theta_max 31.33
_diffrn_reflns_theta_min 2.74
_diffrn_standards_interval_count 0
_diffrn_standards_interval_time 0
_exptl_absorpt_coefficient_mu 0.300
_exptl_absorpt_correction_T_max 0.9564
_exptl_absorpt_correction_T_min 0.9424
_exptl_absorpt_correction_type multi-scan
_exptl_absorpt_process_details
;
(SADABS; Sheldrick, 1996)
;
_exptl_crystal_colour colourless
_exptl_crystal_density_diffrn 1.493
_exptl_crystal_density_method 'not measured'
_exptl_crystal_description block
_exptl_crystal_F_000 408
_exptl_crystal_size_max 0.20
_exptl_crystal_size_mid 0.20
_exptl_crystal_size_min 0.15
_refine_diff_density_max 0.411
_refine_diff_density_min -0.476
_refine_ls_extinction_coef 0.016(3)
_refine_ls_extinction_expression Fc^*^=kFc[1+0.001xFc^2^\l^3^/sin(2\q)]^-1/4^
_refine_ls_extinction_method
;
SHELXL97 (Sheldrick, 2008)
;
_refine_ls_goodness_of_fit_ref 1.097
_refine_ls_hydrogen_treatment constr
_refine_ls_matrix_type full
_refine_ls_number_parameters 112
_refine_ls_number_reflns 2806
_refine_ls_number_restraints 0
_refine_ls_restrained_S_all 1.097
_refine_ls_R_factor_all 0.1050
_refine_ls_R_factor_gt 0.0561
_refine_ls_shift/su_max 0.001
_refine_ls_shift/su_mean 0.000
_refine_ls_structure_factor_coef Fsqd
_refine_ls_weighting_details 'calc w=1/[\s^2^(Fo^2^)+(0.0518P)^2^+0.7395P] where P=(Fo^2^+2Fc^2^)/3'
_refine_ls_weighting_scheme calc
_refine_ls_wR_factor_gt 0.1311
_refine_ls_wR_factor_ref 0.1517
_reflns_number_gt 1735
_reflns_number_total 2806
_reflns_threshold_expression I>2\s(I)
_cod_data_source_file bt4053sup1.cif
_cod_data_source_block I
_cod_original_sg_symbol_H-M 'P 21/c'
_cod_database_code 1546553

loop_
_symmetry_equiv_pos_as_xyz
'x, y, z'
'-x, y+1/2, -z+1/2'
'-x, -y, -z'
'x, -y-1/2, z-1/2'

loop_
_atom_site_type_symbol
_atom_site_label
_atom_site_fract_x
_atom_site_fract_y
_atom_site_fract_z
_atom_site_U_iso_or_equiv
_atom_site_adp_type
_atom_site_calc_flag
_atom_site_refinement_flags
_atom_site_occupancy
_atom_site_symmetry_multiplicity
C C1 0.9486(3) 0.6568(4) 0.82130(17) 0.0371(6) Uani d . 1 1
C C2 0.7886(3) 0.5893(4) 0.78225(18) 0.0411(6) Uani d . 1 1
H H2A 0.7124 0.6864 0.7945 0.049 Uiso calc R 1 1
H H2B 0.7781 0.5690 0.7178 0.049 Uiso calc R 1 1
C C3 0.9043(3) 0.3583(4) 0.88290(15) 0.0288(5) Uani d . 1 1
C C4 0.6448(4) 0.2661(5) 0.8068(2) 0.0604(9) Uani d . 1 1
H H4A 0.6381 0.2209 0.7458 0.091 Uiso calc R 1 1
H H4B 0.5519 0.3359 0.8135 0.091 Uiso calc R 1 1
H H4C 0.6582 0.1519 0.8465 0.091 Uiso calc R 1 1
N N1 1.0075(2) 0.5102(3) 0.88175(14) 0.0311(4) Uani d . 1 1
H H1 1.0973 0.5141 0.9144 0.037 Uiso calc R 1 1
N N2 0.7741(2) 0.4002(3) 0.82874(14) 0.0369(5) Uani d . 1 1
N N3 0.9339(2) 0.1983(3) 0.93186(15) 0.0394(5) Uani d . 1 1
H H3A 0.8651 0.1060 0.9311 0.047 Uiso calc R 1 1
H H3B 1.0225 0.1842 0.9652 0.047 Uiso calc R 1 1
O O1 1.0143(3) 0.8075(3) 0.80485(15) 0.0575(6) Uani d . 1 1
O O2 1.3127(2) 0.4455(3) 0.95142(14) 0.0501(6) Uani d . 1 1
O O3 1.2272(2) 0.1521(3) 1.03801(13) 0.0435(5) Uani d . 1 1
O O4 1.4909(2) 0.2863(3) 1.08076(14) 0.0506(6) Uani d . 1 1
H H4 1.5505 0.3698 1.0658 0.076 Uiso calc R 1 1
P P1 1.35438(7) 0.25366(10) 1.00218(5) 0.0336(2) Uani d . 1 1
H H1A 1.3903 0.1593 0.9601 0.040 Uiso calc R 1 1

loop_
_atom_site_aniso_label
_atom_site_aniso_U_11
_atom_site_aniso_U_22
_atom_site_aniso_U_33
_atom_site_aniso_U_12
_atom_site_aniso_U_13
_atom_site_aniso_U_23
C1 0.0422(14) 0.0362(14) 0.0346(13) 0.0032(11) 0.0109(11) 0.0059(11)
C2 0.0395(14) 0.0473(15) 0.0351(13) 0.0085(12) 0.0024(11) 0.0080(12)
C3 0.0269(11) 0.0309(12) 0.0283(11) -0.0017(9) 0.0037(9) -0.0001(9)
C4 0.0389(16) 0.074(2) 0.061(2) -0.0176(16) -0.0118(14) 0.0016(17)
N1 0.0279(10) 0.0288(10) 0.0354(10) -0.0039(8) 0.0018(8) 0.0028(8)
N2 0.0279(10) 0.0444(12) 0.0366(11) -0.0025(9) -0.0001(8) 0.0037(9)
N3 0.0307(11) 0.0323(11) 0.0511(13) -0.0109(9) -0.0055(10) 0.0085(10)
O1 0.0677(15) 0.0442(12) 0.0624(14) -0.0077(10) 0.0158(11) 0.0210(10)
O2 0.0263(9) 0.0522(12) 0.0668(14) -0.0108(8) -0.0071(9) 0.0278(10)
O3 0.0318(10) 0.0419(11) 0.0554(11) -0.0127(8) 0.0033(8) 0.0104(9)
O4 0.0342(10) 0.0585(14) 0.0536(12) -0.0164(9) -0.0090(9) 0.0230(10)
P1 0.0249(3) 0.0355(3) 0.0398(4) -0.0038(3) 0.0034(2) 0.0050(3)

loop_
_atom_type_symbol
_atom_type_description
_atom_type_scat_dispersion_real
_atom_type_scat_dispersion_imag
_atom_type_scat_source
C C 0.0033 0.0016 'International Tables Vol C Tables 4.2.6.8 and 6.1.1.4'
H H 0.0000 0.0000 'International Tables Vol C Tables 4.2.6.8 and 6.1.1.4'
N N 0.0061 0.0033 'International Tables Vol C Tables 4.2.6.8 and 6.1.1.4'
O O 0.0106 0.0060 'International Tables Vol C Tables 4.2.6.8 and 6.1.1.4'
P P 0.1023 0.0942 'International Tables Vol C Tables 4.2.6.8 and 6.1.1.4'

loop_
_geom_angle_atom_site_label_1
_geom_angle_atom_site_label_2
_geom_angle_atom_site_label_3
_geom_angle
O1 C1 N1 125.7(3)
O1 C1 C2 128.3(2)
N1 C1 C2 106.0(2)
N2 C2 C1 102.7(2)
N2 C2 H2A 111.2
C1 C2 H2A 111.2
N2 C2 H2B 111.2
C1 C2 H2B 111.2
H2A C2 H2B 109.1
N3 C3 N2 126.6(2)
N3 C3 N1 122.9(2)
N2 C3 N1 110.5(2)
N2 C4 H4A 109.5
N2 C4 H4B 109.5
H4A C4 H4B 109.5
N2 C4 H4C 109.5
H4A C4 H4C 109.5
H4B C4 H4C 109.5
C3 N1 C1 110.7(2)
C3 N1 H1 124.7
C1 N1 H1 124.7
C3 N2 C4 125.7(2)
C3 N2 C2 110.0(2)
C4 N2 C2 123.5(2)
C3 N3 H3A 120.0
C3 N3 H3B 120.0
H3A N3 H3B 120.0
P1 O4 H4 109.5
O3 P1 O2 115.80(11)
O3 P1 O4 108.73(11)
O2 P1 O4 111.31(11)
O3 P1 H1A 106.8
O2 P1 H1A 106.8
O4 P1 H1A 106.8

loop_
_geom_bond_atom_site_label_1
_geom_bond_atom_site_label_2
_geom_bond_distance
C1 O1 1.201(3)
C1 N1 1.374(3)
C1 C2 1.502(4)
C2 N2 1.452(4)
C2 H2A 0.9700
C2 H2B 0.9700
C3 N3 1.294(3)
C3 N2 1.322(3)
C3 N1 1.359(3)
C4 N2 1.440(4)
C4 H4A 0.9600
C4 H4B 0.9600
C4 H4C 0.9600
N1 H1 0.8600
N3 H3A 0.8600
N3 H3B 0.8600
O2 P1 1.4983(19)
O3 P1 1.4833(18)
O4 P1 1.5566(19)
O4 H4 0.8200
P1 H1A 0.9800

loop_
_geom_hbond_atom_site_label_D
_geom_hbond_atom_site_label_H
_geom_hbond_atom_site_label_A
_geom_hbond_site_symmetry_A
_geom_hbond_distance_DH
_geom_hbond_distance_HA
_geom_hbond_distance_DA
_geom_hbond_angle_DHA
C2 H2B O1 2_746 0.97 2.58 2.997(4) 105.8
C4 H4C N3 . 0.96 2.57 2.941(4) 103.1
C4 H4A O4 4_465 0.96 2.61 3.470(3) 149.8
N1 H1 O2 . 0.86 1.94 2.754(2) 157.2
N3 H3A O3 3_757 0.86 1.98 2.800(2) 157.9
N3 H3B O3 . 0.86 1.96 2.821(2) 178.4
O4 H4 O2 3_867 0.82 1.77 2.585(2) 169.9

loop_
_geom_torsion_atom_site_label_1
_geom_torsion_atom_site_label_2
_geom_torsion_atom_site_label_3
_geom_torsion_atom_site_label_4
_geom_torsion
O1 C1 C2 N2 -179.2(3)
N1 C1 C2 N2 0.4(3)
N3 C3 N1 C1 177.4(2)
N2 C3 N1 C1 -3.1(3)
O1 C1 N1 C3 -178.9(3)
C2 C1 N1 C3 1.5(3)
N3 C3 N2 C4 -6.6(4)
N1 C3 N2 C4 173.9(3)
N3 C3 N2 C2 -177.2(2)
N1 C3 N2 C2 3.4(3)
C1 C2 N2 C3 -2.3(3)
C1 C2 N2 C4 -173.1(3)

_cod_database_fobs_code 1546553
